data_4320371
loop_
_publ_author_name
'Fung-E Hong'
'Yu-Tain Tsai'
Chang
'Bao-Tsan Ko'

_publ_section_title
;
 Linking Two Alkyne-Bridged Dicobalt Complexes via a Urea-Based Ligand:
 Synthesis and Spectroscopic and Structural Characterization of
 {[Co2(CO)6(\m-HC\\tbC-)]-CH2NH}2CO
;
_journal_name_full 'Inorganic Chemistry'
_journal_page_first 5487
_journal_page_last 5488
_journal_paper_doi 10.1021/ic010071e
_journal_volume 40
_journal_year 2001
_chemical_formula_sum 'C19 H8 Co4 N2 O13'
_chemical_formula_weight 707.99
_chemical_name_systematic
;
  ?
;
_space_group_IT_number 96
_symmetry_cell_setting tetragonal
_symmetry_space_group_name_Hall 'P 4nw 2abw'
_symmetry_space_group_name_H-M 'P 43 21 2'
_atom_sites_solution_hydrogens geom
_atom_sites_solution_primary direct
_atom_sites_solution_secondary difmap
_audit_creation_method SHELXL-97
_cell_angle_alpha 90.00
_cell_angle_beta 90.00
_cell_angle_gamma 90.00
_cell_formula_units_Z 8
_cell_length_a 16.8083(16)
_cell_length_b 16.8083(16)
_cell_length_c 19.121(3)
_cell_measurement_temperature 293(2)
_cell_volume 5402.0(11)
_computing_cell_refinement 'Bruker SMART'
_computing_data_collection 'Bruker SMART'
_computing_data_reduction 'Bruker SHELXTL'
_computing_molecular_graphics 'Bruker SHELXTL'
_computing_publication_material 'Bruker SHELXTL'
_computing_structure_refinement 'SHELXL-97 (Sheldrick, 1997)'
_computing_structure_solution 'SHELXS-97 (Sheldrick, 1990)'
_diffrn_ambient_temperature 293(2)
_diffrn_measured_fraction_theta_full 0.999
_diffrn_measured_fraction_theta_max 0.999
_diffrn_measurement_device_type 'CCD area detector'
_diffrn_measurement_method 'phi and omega scans'
_diffrn_radiation_monochromator graphite
_diffrn_radiation_source 'fine-focus sealed tube'
_diffrn_radiation_type MoK\a
_diffrn_radiation_wavelength 0.71073
_diffrn_reflns_av_R_equivalents 0.0759
_diffrn_reflns_av_sigmaI/netI 0.0511
_diffrn_reflns_limit_h_max 19
_diffrn_reflns_limit_h_min -18
_diffrn_reflns_limit_k_max 18
_diffrn_reflns_limit_k_min -19
_diffrn_reflns_limit_l_max 22
_diffrn_reflns_limit_l_min -22
_diffrn_reflns_number 28160
_diffrn_reflns_theta_full 24.99
_diffrn_reflns_theta_max 24.99
_diffrn_reflns_theta_min 1.61
_exptl_absorpt_coefficient_mu 2.477
_exptl_absorpt_correction_type none
_exptl_crystal_density_diffrn 1.741
_exptl_crystal_density_method 'not measured'
_exptl_crystal_F_000 2784
_refine_diff_density_max 0.467
_refine_diff_density_min -0.320
_refine_diff_density_rms 0.088
_refine_ls_abs_structure_details 'Flack H D (1983), Acta Cryst. A39, 876-881'
_refine_ls_abs_structure_Flack 0.03(3)
_refine_ls_extinction_method none
_refine_ls_goodness_of_fit_ref 1.015
_refine_ls_hydrogen_treatment mixed
_refine_ls_matrix_type full
_refine_ls_number_parameters 343
_refine_ls_number_reflns 4749
_refine_ls_number_restraints 0
_refine_ls_restrained_S_all 1.015
_refine_ls_R_factor_all 0.1135
_refine_ls_R_factor_gt 0.0480
_refine_ls_shift/su_max 0.026
_refine_ls_shift/su_mean 0.004
_refine_ls_structure_factor_coef Fsqd
_refine_ls_weighting_details 'calc w=1/[\s^2^(Fo^2^)+(0.0500P)^2^+0.0000P] where P=(Fo^2^+2Fc^2^)/3'
_refine_ls_weighting_scheme calc
_refine_ls_wR_factor_gt 0.0971
_refine_ls_wR_factor_ref 0.1176
_reflns_number_gt 2429
_reflns_number_total 4749
_reflns_threshold_expression >2sigma(I)
_cod_data_source_file ic010071e_1.cif
_cod_data_source_block hong18m
_cod_depositor_comments
;
The following automatic conversions were performed:

'_symmetry_cell_setting' value 'Tetragonal' changed to 'tetragonal'
according to the built-in table from CIF Core dictionary named
'cif_core.dic' version 2.4.1 from 2010-06-29.

Automatic conversion script
Id: cif_fix_values 1646 2011-03-28 12:23:43Z adriana 
;
_cod_original_cell_volume 5402.0(10)
_cod_database_code 4320371

loop_
_symmetry_equiv_pos_as_xyz
'x, y, z'
'-x, -y, z+1/2'
'-y+1/2, x+1/2, z+3/4'
'y+1/2, -x+1/2, z+1/4'
'-x+1/2, y+1/2, -z+3/4'
'x+1/2, -y+1/2, -z+1/4'
'y, x, -z'
'-y, -x, -z+1/2'

loop_
_atom_site_label
_atom_site_type_symbol
_atom_site_fract_x
_atom_site_fract_y
_atom_site_fract_z
_atom_site_U_iso_or_equiv
_atom_site_adp_type
_atom_site_occupancy
_atom_site_symmetry_multiplicity
_atom_site_calc_flag
_atom_site_refinement_flags
_atom_site_disorder_assembly
_atom_site_disorder_group
Co1 Co 1.30113(6) 1.52471(7) 0.37209(7) 0.0849(4) Uani 1 1 d . . .
Co2 Co 1.19990(7) 1.63155(6) 0.36962(6) 0.0852(4) Uani 1 1 d . . .
Co3 Co 0.75937(6) 1.39481(7) 0.37567(6) 0.0815(3) Uani 1 1 d . . .
Co4 Co 0.66825(6) 1.51060(8) 0.37261(6) 0.0950(4) Uani 1 1 d . . .
O1 O 1.3335(5) 1.5050(6) 0.2229(4) 0.184(4) Uani 1 1 d . . .
O2 O 1.4317(5) 1.6212(5) 0.4273(4) 0.160(3) Uani 1 1 d . . .
O3 O 1.3428(5) 1.3653(5) 0.4211(5) 0.176(4) Uani 1 1 d . . .
O4 O 1.2868(5) 1.7631(4) 0.4341(4) 0.169(4) Uani 1 1 d . . .
O5 O 1.1967(6) 1.6540(6) 0.2179(4) 0.190(4) Uani 1 1 d . . .
O6 O 1.0412(6) 1.6871(5) 0.3985(6) 0.182(4) Uani 1 1 d . . .
O7 O 0.9066(5) 1.3271(5) 0.4295(4) 0.158(3) Uani 1 1 d . . .
O8 O 0.6461(5) 1.2757(5) 0.4250(3) 0.161(4) Uani 1 1 d . . .
O9 O 0.7876(5) 1.3618(5) 0.2276(3) 0.160(3) Uani 1 1 d . . .
O10 O 0.6422(6) 1.6759(5) 0.4160(5) 0.184(4) Uani 1 1 d . . .
O11 O 0.6446(5) 1.5195(7) 0.2220(4) 0.210(4) Uani 1 1 d . . .
O12 O 0.5254(4) 1.4348(6) 0.4300(4) 0.184(4) Uani 1 1 d . . .
O13 O 0.9833(3) 1.5019(3) 0.2819(2) 0.0763(14) Uani 1 1 d . . .
N1 N 1.0465(3) 1.4761(4) 0.3835(3) 0.0746(17) Uani 1 1 d . . .
H1A H 1.0396 1.4680 0.4275 0.090 Uiso 1 1 calc R . .
N2 N 0.9269(3) 1.5310(4) 0.3851(3) 0.0747(17) Uani 1 1 d . . .
H2A H 0.9338 1.5332 0.4297 0.090 Uiso 1 1 calc R . .
C1 C 1.2145(4) 1.5459(4) 0.4365(4) 0.074(2) Uani 1 1 d . . .
H1B H 1.2049 1.5383 0.4866 0.089 Uiso 1 1 calc R . .
C2 C 1.1856(4) 1.5168(4) 0.3783(4) 0.0661(19) Uani 1 1 d . . .
C3 C 1.1245(4) 1.4589(4) 0.3524(3) 0.067(2) Uani 1 1 d . . .
H3A H 1.1208 1.4623 0.3019 0.080 Uiso 1 1 calc R . .
H3B H 1.1405 1.4052 0.3646 0.080 Uiso 1 1 calc R . .
C4 C 0.9861(4) 1.5037(4) 0.3459(3) 0.0589(18) Uani 1 1 d . . .
C5 C 0.8503(5) 1.5577(4) 0.3568(4) 0.081(2) Uani 1 1 d . . .
H5A H 0.8518 1.5550 0.3061 0.097 Uiso 1 1 calc R . .
H5B H 0.8412 1.6126 0.3701 0.097 Uiso 1 1 calc R . .
C6 C 0.7833(4) 1.5069(4) 0.3835(4) 0.070(2) Uani 1 1 d . . .
C7 C 0.7492(5) 1.4833(5) 0.4412(4) 0.085(2) Uani 1 1 d . . .
H7A H 0.7573 1.4916 0.4914 0.102 Uiso 1 1 calc R . .
C8 C 1.3210(5) 1.5141(7) 0.2810(5) 0.118(3) Uani 1 1 d . . .
C9 C 1.3823(7) 1.5831(7) 0.4060(5) 0.119(3) Uani 1 1 d . . .
C10 C 1.3290(6) 1.4274(7) 0.4017(6) 0.108(3) Uani 1 1 d . . .
C11 C 1.2529(7) 1.7119(7) 0.4073(5) 0.123(4) Uani 1 1 d . . .
C12 C 1.1973(6) 1.6472(6) 0.2764(5) 0.114(3) Uani 1 1 d . . .
C13 C 1.1052(7) 1.6637(5) 0.3859(7) 0.132(4) Uani 1 1 d . . .
C14 C 0.8461(7) 1.3547(6) 0.4080(5) 0.114(3) Uani 1 1 d . . .
C15 C 0.6895(7) 1.3211(6) 0.4063(4) 0.110(3) Uani 1 1 d . . .
C16 C 0.7753(5) 1.3743(5) 0.2847(5) 0.100(3) Uani 1 1 d . . .
C17 C 0.6479(7) 1.6109(7) 0.3989(6) 0.125(4) Uani 1 1 d . . .
C18 C 0.6537(6) 1.5150(8) 0.2820(5) 0.143(4) Uani 1 1 d . . .
C19 C 0.5825(6) 1.4670(8) 0.4078(5) 0.130(4) Uani 1 1 d . . .

loop_
_atom_site_aniso_label
_atom_site_aniso_U_11
_atom_site_aniso_U_22
_atom_site_aniso_U_33
_atom_site_aniso_U_23
_atom_site_aniso_U_13
_atom_site_aniso_U_12
Co1 0.0718(7) 0.1075(9) 0.0756(7) -0.0034(8) -0.0020(7) -0.0180(6)
Co2 0.1053(9) 0.0792(8) 0.0712(7) 0.0059(7) -0.0077(7) -0.0190(6)
Co3 0.0919(8) 0.0881(8) 0.0646(6) 0.0004(6) -0.0026(7) -0.0188(6)
Co4 0.0705(7) 0.1316(11) 0.0830(7) 0.0052(8) -0.0048(7) -0.0002(6)
O1 0.183(8) 0.263(10) 0.108(5) -0.046(7) 0.048(6) -0.023(7)
O2 0.135(7) 0.208(9) 0.138(6) -0.028(6) -0.018(5) -0.073(6)
O3 0.154(7) 0.137(7) 0.237(10) 0.051(7) -0.022(6) 0.009(7)
O4 0.269(11) 0.113(6) 0.126(6) 0.016(5) -0.059(6) -0.085(6)
O5 0.251(10) 0.237(9) 0.082(5) 0.063(6) -0.050(6) -0.080(8)
O6 0.166(8) 0.102(6) 0.277(12) -0.006(6) 0.050(8) 0.026(6)
O7 0.171(8) 0.111(6) 0.193(8) -0.029(5) -0.073(7) 0.040(5)
O8 0.226(9) 0.153(7) 0.106(5) -0.005(5) 0.045(6) -0.100(7)
O9 0.198(8) 0.210(8) 0.073(4) -0.024(5) 0.028(5) -0.058(6)
O10 0.195(8) 0.112(6) 0.244(10) -0.004(7) -0.041(7) 0.036(6)
O11 0.180(8) 0.354(14) 0.095(5) 0.042(7) -0.028(6) 0.040(9)
O12 0.082(5) 0.289(11) 0.181(8) -0.004(7) 0.017(5) -0.046(6)
O13 0.091(3) 0.101(4) 0.037(2) -0.001(2) -0.001(2) -0.004(3)
N1 0.065(4) 0.121(5) 0.038(3) 0.008(4) 0.006(3) -0.005(3)
N2 0.060(4) 0.113(5) 0.051(3) -0.014(4) -0.001(3) -0.010(3)
C1 0.081(5) 0.075(5) 0.067(5) -0.004(4) 0.002(4) -0.010(4)
C2 0.073(5) 0.071(4) 0.055(4) -0.007(4) -0.001(4) 0.008(4)
C3 0.079(5) 0.059(5) 0.062(4) -0.004(3) -0.003(4) -0.008(4)
C4 0.055(4) 0.073(5) 0.048(4) -0.004(3) 0.006(4) -0.021(4)
C5 0.088(6) 0.082(6) 0.072(5) -0.002(4) -0.003(4) 0.002(5)
C6 0.078(5) 0.064(5) 0.070(5) -0.005(4) 0.004(5) -0.005(4)
C7 0.081(5) 0.107(6) 0.068(5) -0.007(5) 0.015(5) -0.001(5)
C8 0.085(7) 0.165(10) 0.104(7) -0.012(8) -0.001(6) -0.015(6)
C9 0.133(10) 0.142(10) 0.082(6) -0.004(6) -0.001(6) -0.017(7)
C10 0.072(6) 0.120(8) 0.132(9) -0.013(7) 0.001(6) -0.025(7)
C11 0.163(10) 0.108(8) 0.097(8) 0.018(6) -0.015(7) -0.054(8)
C12 0.122(8) 0.115(8) 0.104(7) 0.022(6) -0.029(6) -0.044(6)
C13 0.148(10) 0.067(6) 0.181(11) 0.016(8) -0.011(10) 0.005(7)
C14 0.144(10) 0.073(7) 0.125(8) -0.028(6) 0.031(8) -0.002(6)
C15 0.161(10) 0.106(8) 0.061(5) -0.008(5) 0.000(6) -0.026(7)
C16 0.112(7) 0.089(7) 0.098(6) -0.003(6) -0.006(6) -0.024(5)
C17 0.115(8) 0.100(8) 0.161(10) 0.002(8) -0.025(7) 0.007(7)
C18 0.101(8) 0.213(13) 0.114(8) 0.042(9) -0.011(7) 0.019(7)
C19 0.076(7) 0.192(11) 0.123(8) -0.016(8) -0.006(6) 0.005(7)

loop_
_atom_type_symbol
_atom_type_description
_atom_type_scat_dispersion_real
_atom_type_scat_dispersion_imag
_atom_type_scat_source
C C 0.0033 0.0016 'International Tables Vol C Tables 4.2.6.8 and 6.1.1.4'
H H 0.0000 0.0000 'International Tables Vol C Tables 4.2.6.8 and 6.1.1.4'
N N 0.0061 0.0033 'International Tables Vol C Tables 4.2.6.8 and 6.1.1.4'
O O 0.0106 0.0060 'International Tables Vol C Tables 4.2.6.8 and 6.1.1.4'
Co Co 0.3494 0.9721 'International Tables Vol C Tables 4.2.6.8 and 6.1.1.4'

loop_
_geom_angle_atom_site_label_1
_geom_angle_atom_site_label_2
_geom_angle_atom_site_label_3
_geom_angle
_geom_angle_site_symmetry_1
_geom_angle_site_symmetry_3
_geom_angle_publ_flag
C8 Co1 C9 105.3(4) . . ?
C8 Co1 C10 99.7(5) . . ?
C9 Co1 C10 100.7(5) . . ?
C8 Co1 C1 141.2(4) . . ?
C9 Co1 C1 103.9(4) . . ?
C10 Co1 C1 99.4(4) . . ?
C8 Co1 C2 103.9(4) . . ?
C9 Co1 C2 140.3(4) . . ?
C10 Co1 C2 100.3(4) . . ?
C1 Co1 C2 39.3(3) . . ?
C8 Co1 Co2 100.6(3) . . ?
C9 Co1 Co2 97.6(4) . . ?
C10 Co1 Co2 148.0(3) . . ?
C1 Co1 Co2 50.4(2) . . ?
C2 Co1 Co2 50.6(2) . . ?
C13 Co2 C11 98.8(5) . . ?
C13 Co2 C12 96.4(5) . . ?
C11 Co2 C12 107.7(4) . . ?
C13 Co2 C1 103.4(4) . . ?
C11 Co2 C1 103.5(4) . . ?
C12 Co2 C1 139.7(4) . . ?
C13 Co2 C2 100.5(4) . . ?
C11 Co2 C2 141.4(4) . . ?
C12 Co2 C2 103.1(4) . . ?
C1 Co2 C2 39.3(3) . . ?
C13 Co2 Co1 150.0(3) . . ?
C11 Co2 Co1 101.5(4) . . ?
C12 Co2 Co1 98.2(3) . . ?
C1 Co2 Co1 50.4(2) . . ?
C2 Co2 Co1 50.63(19) . . ?
C14 Co3 C16 98.4(4) . . ?
C14 Co3 C15 99.5(5) . . ?
C16 Co3 C15 106.2(4) . . ?
C14 Co3 C6 100.3(4) . . ?
C16 Co3 C6 103.4(4) . . ?
C15 Co3 C6 141.2(4) . . ?
C14 Co3 C7 98.2(4) . . ?
C16 Co3 C7 141.4(4) . . ?
C15 Co3 C7 105.0(4) . . ?
C6 Co3 C7 39.2(3) . . ?
C14 Co3 Co4 147.1(3) . . ?
C16 Co3 Co4 102.8(3) . . ?
C15 Co3 Co4 98.3(3) . . ?
C6 Co3 Co4 50.5(2) . . ?
C7 Co3 Co4 50.4(2) . . ?
C18 Co4 C19 106.4(5) . . ?
C18 Co4 C17 102.2(5) . . ?
C19 Co4 C17 97.4(5) . . ?
C18 Co4 C7 140.8(4) . . ?
C19 Co4 C7 102.6(4) . . ?
C17 Co4 C7 99.6(4) . . ?
C18 Co4 C6 104.2(4) . . ?
C19 Co4 C6 139.8(4) . . ?
C17 Co4 C6 100.9(4) . . ?
C7 Co4 C6 39.2(3) . . ?
C18 Co4 Co3 98.2(4) . . ?
C19 Co4 Co3 99.8(4) . . ?
C17 Co4 Co3 148.3(4) . . ?
C7 Co4 Co3 50.7(2) . . ?
C6 Co4 Co3 50.1(2) . . ?
C4 N1 C3 122.2(6) . . ?
C4 N2 C5 123.7(6) . . ?
C2 C1 Co1 70.8(4) . . ?
C2 C1 Co2 70.8(5) . . ?
Co1 C1 Co2 79.2(3) . . ?
C1 C2 C3 141.1(7) . . ?
C1 C2 Co1 69.9(4) . . ?
C3 C2 Co1 135.0(5) . . ?
C1 C2 Co2 69.9(4) . . ?
C3 C2 Co2 134.3(5) . . ?
Co1 C2 Co2 78.7(3) . . ?
N1 C3 C2 110.6(5) . . ?
O13 C4 N2 122.9(7) . . ?
O13 C4 N1 124.1(7) . . ?
N2 C4 N1 112.9(6) . . ?
N2 C5 C6 111.0(6) . . ?
C7 C6 C5 142.2(8) . . ?
C7 C6 Co3 71.2(5) . . ?
C5 C6 Co3 133.1(6) . . ?
C7 C6 Co4 70.3(5) . . ?
C5 C6 Co4 133.7(6) . . ?
Co3 C6 Co4 79.4(3) . . ?
C6 C7 Co4 70.5(5) . . ?
C6 C7 Co3 69.6(5) . . ?
Co4 C7 Co3 79.0(3) . . ?
O1 C8 Co1 178.0(12) . . ?
O2 C9 Co1 178.2(11) . . ?
O3 C10 Co1 176.6(10) . . ?
O4 C11 Co2 177.6(9) . . ?
O5 C12 Co2 177.3(11) . . ?
O6 C13 Co2 178.0(13) . . ?
O7 C14 Co3 179.0(11) . . ?
O8 C15 Co3 179.8(12) . . ?
O9 C16 Co3 178.1(9) . . ?
O10 C17 Co4 173.7(12) . . ?
O11 C18 Co4 178.6(14) . . ?
O12 C19 Co4 177.3(11) . . ?

loop_
_geom_bond_atom_site_label_1
_geom_bond_atom_site_label_2
_geom_bond_distance
_geom_bond_site_symmetry_2
_geom_bond_publ_flag
Co1 C8 1.783(10) . ?
Co1 C9 1.802(12) . ?
Co1 C10 1.794(13) . ?
Co1 C1 1.940(8) . ?
Co1 C2 1.950(6) . ?
Co1 Co2 2.4744(16) . ?
Co2 C13 1.710(13) . ?
Co2 C11 1.771(11) . ?
Co2 C12 1.802(10) . ?
Co2 C1 1.940(8) . ?
Co2 C2 1.951(7) . ?
Co3 C14 1.721(13) . ?
Co3 C16 1.794(10) . ?
Co3 C15 1.805(11) . ?
Co3 C6 1.933(7) . ?
Co3 C7 1.952(8) . ?
Co3 Co4 2.4772(16) . ?
Co4 C18 1.751(10) . ?
Co4 C19 1.751(12) . ?
Co4 C17 1.792(12) . ?
Co4 C7 1.944(8) . ?
Co4 C6 1.946(7) . ?
O1 C8 1.141(10) . ?
O2 C9 1.125(11) . ?
O3 C10 1.132(11) . ?
O4 C11 1.153(10) . ?
O5 C12 1.124(10) . ?
O6 C13 1.170(12) . ?
O7 C14 1.192(12) . ?
O8 C15 1.115(10) . ?
O9 C16 1.131(9) . ?
O10 C17 1.145(11) . ?
O11 C18 1.160(10) . ?
O12 C19 1.181(12) . ?
O13 C4 1.226(6) . ?
N1 C4 1.326(8) . ?
N1 C3 1.468(8) . ?
N2 C4 1.328(8) . ?
N2 C5 1.467(8) . ?
C1 C2 1.309(9) . ?
C2 C3 1.499(9) . ?
C5 C6 1.502(11) . ?
C6 C7 1.304(10) . ?
